data_7718984
loop_
_publ_author_name
'Das, Sujit'
'Mondal, Sangita'
'Suthar, Sonam'
'Ray, Ranay Kumar'
'Mondal, Karunamayee'
'Raveendran, Avany A.'
'Ahamed, Subuhan'
'Maji, Chandan'
'Baidya, Mahiuddin'
'Schwarz, Bj&#xf6;rn'
'Chakraborty, Debashis'
'Ungur, Liviu'
'Mondal, Kartik Chandra'

_publ_section_title
;
 Isolation and characterization of carbene-supported air stable
 Co(II)-radical complexes with bileptic redox non-innocent ligands:
 stability, bonding, ring-opening copolymerization studies and
 photo-catalytic ring cyclization activity.
;
_journal_issue 29
_journal_name_full 'Dalton transactions (Cambridge, England : 2003)'
_journal_page_first 11182
_journal_page_last 11192
_journal_paper_doi 10.1039/d5dt00727e
_journal_volume 54
_journal_year 2025
_chemical_formula_sum 'C47 H65 Cl Co N3 S2 Se'
_chemical_formula_weight 909.48
_space_group_crystal_system orthorhombic
_space_group_IT_number 18
_space_group_name_Hall 'P 2 2ab'
_space_group_name_H-M_alt 'P 21 21 2'
_atom_sites_solution_hydrogens geom
_atom_sites_solution_primary 'Intrinsic Phasing'
_audit_creation_method
;FinalCif 2024.9-0 by Daniel Kratzert, Freiburg 2025, 
https://dkratzert.de/finalcif.html
;
_audit_update_record
;
2025-05-18 deposited with the CCDC.	2025-06-23 downloaded from the CCDC.
;
_cell_angle_alpha 90
_cell_angle_beta 90
_cell_angle_gamma 90
_cell_formula_units_Z 4
_cell_length_a 17.8203(8)
_cell_length_b 26.8357(14)
_cell_length_c 10.3438(5)
_cell_measurement_reflns_used 9783
_cell_measurement_temperature 300(2)
_cell_measurement_theta_max 20.1852
_cell_measurement_theta_min 2.3998
_cell_measurement_wavelength 0.71073
_cell_volume 4946.6(4)
_computing_cell_refinement 'SAINT V8.41 (Bruker AXS LLC)'
_computing_data_reduction 'SAINT V8.41 (Bruker AXS LLC)'
_computing_molecular_graphics 'shelXle (C.B. Huebschle, rev 1503)'
_computing_structure_refinement 'SHELXL-2019/2 (Sheldrick, 2019)'
_computing_structure_solution 'SHELXT 2018/2 (Sheldrick, 2018)'
_diffrn_ambient_temperature 300(2)
_diffrn_detector CPAD
_diffrn_detector_area_resol_mean 7.391
_diffrn_detector_type 'Bruker PHOTON III'
_diffrn_measured_fraction_theta_full 0.999
_diffrn_measured_fraction_theta_max 1.000
_diffrn_measurement_details
;<Phi   scan: start=   0.0; len= 180.0; end= 180.0 at [Counterclockwise Eulerian 
angles: dx= 40.00 mm theta=   0.000 deg omega= 360.000 deg chi=  54.740 deg] 
measure for 1.0 seconds; frame angle 1.00 degrees, wavelength=0.71073>
<Phi   scan: start= 180.0; len= 180.0; end= 360.0 at [Counterclockwise Eulerian 
angles: dx= 40.00 mm theta=   0.000 deg omega= 360.000 deg chi=  54.740 deg] 
measure for 1.0 seconds; frame angle 1.00 degrees, wavelength=0.71073>
<Phi   scan: start= 180.0; len= 180.0; end= 360.0 at [Counterclockwise Eulerian 
angles: dx= 40.00 mm theta=   0.000 deg omega= 360.000 deg chi=  54.740 deg] 
measure for 1.0 seconds; frame angle 1.00 degrees, wavelength=0.71073>
<Phi   scan: start=   0.0; len= 180.0; end= 180.0 at [Counterclockwise Eulerian 
angles: dx= 40.00 mm theta=   0.000 deg omega= 360.000 deg chi=  54.740 deg] 
measure for 1.0 seconds; frame angle 1.00 degrees, wavelength=0.71073>
<Phi   scan: start= 360.0; len=   0.5; end= 360.5 at [Counterclockwise Eulerian 
angles: dx= 40.00 mm theta=   3.195 deg omega= 270.316 deg chi=  24.000 deg] 
measure for 7.0 seconds; frame angle 0.50 degrees, wavelength=0.71073>
<Omega scan: start= 324.6; len=  66.0; end= 390.6 at [Counterclockwise Eulerian 
angles: dx= 40.00 mm theta=  11.079 deg phi= 108.000 deg chi=  68.500 deg] 
measure for 7.0 seconds; frame angle 0.50 degrees, wavelength=0.71073>
<Omega scan: start= 324.6; len=  66.0; end= 390.6 at [Counterclockwise Eulerian 
angles: dx= 40.00 mm theta=  11.079 deg phi= 324.000 deg chi=  68.500 deg] 
measure for 7.0 seconds; frame angle 0.50 degrees, wavelength=0.71073>
<Omega scan: start= 324.6; len=  66.0; end= 390.6 at [Counterclockwise Eulerian 
angles: dx= 40.00 mm theta=  11.079 deg phi= 252.000 deg chi=  68.500 deg] 
measure for 7.0 seconds; frame angle 0.50 degrees, wavelength=0.71073>
<Omega scan: start=   5.0; len= 106.0; end= 111.0 at [Counterclockwise Eulerian 
angles: dx= 40.00 mm theta=   3.195 deg phi= 144.000 deg chi= -44.500 deg] 
measure for 7.0 seconds; frame angle 0.50 degrees, wavelength=0.71073>
<Omega scan: start=   5.0; len= 106.0; end= 111.0 at [Counterclockwise Eulerian 
angles: dx= 40.00 mm theta=   3.195 deg phi=   0.000 deg chi= -44.500 deg] 
measure for 7.0 seconds; frame angle 0.50 degrees, wavelength=0.71073>
<Omega scan: start= 324.6; len=  66.0; end= 390.6 at [Counterclockwise Eulerian 
angles: dx= 40.00 mm theta=  11.079 deg phi= 180.000 deg chi=  68.500 deg] 
measure for 7.0 seconds; frame angle 0.50 degrees, wavelength=0.71073>
<Omega scan: start=   5.0; len= 106.0; end= 111.0 at [Counterclockwise Eulerian 
angles: dx= 40.00 mm theta=   3.195 deg phi= 288.000 deg chi= -44.500 deg] 
measure for 7.0 seconds; frame angle 0.50 degrees, wavelength=0.71073>
<Omega scan: start= 324.6; len=  66.0; end= 390.6 at [Counterclockwise Eulerian 
angles: dx= 40.00 mm theta=  11.079 deg phi=  36.000 deg chi=  68.500 deg] 
measure for 7.0 seconds; frame angle 0.50 degrees, wavelength=0.71073>
<Omega scan: start=   5.0; len= 106.0; end= 111.0 at [Counterclockwise Eulerian 
angles: dx= 40.00 mm theta=   3.195 deg phi=  72.000 deg chi= -44.500 deg] 
measure for 7.0 seconds; frame angle 0.50 degrees, wavelength=0.71073>
<Omega scan: start= 324.6; len=  53.0; end= 377.6 at [Counterclockwise Eulerian 
angles: dx= 40.00 mm theta=   4.793 deg phi= 360.000 deg chi=  68.500 deg] 
measure for 7.0 seconds; frame angle 0.50 degrees, wavelength=0.71073>
<Omega scan: start=   5.0; len= 106.0; end= 111.0 at [Counterclockwise Eulerian 
angles: dx= 40.00 mm theta=   3.195 deg phi= 216.000 deg chi= -44.500 deg] 
measure for 7.0 seconds; frame angle 0.50 degrees, wavelength=0.71073>
<Phi   scan: start=   0.0; len= 360.0; end= 360.0 at [Counterclockwise Eulerian 
angles: dx= 40.00 mm theta=   3.195 deg omega= 359.214 deg chi= -24.000 deg] 
measure for 7.0 seconds; frame angle 0.50 degrees, wavelength=0.71073>
<Omega scan: start= 324.6; len=  47.0; end= 371.6 at [Counterclockwise Eulerian 
angles: dx= 40.00 mm theta=   1.597 deg phi= 360.000 deg chi=  68.500 deg] 
measure for 7.0 seconds; frame angle 0.50 degrees, wavelength=0.71073>
<Phi   scan: start=   0.0; len= 360.0; end= 360.0 at [Counterclockwise Eulerian 
angles: dx= 40.00 mm theta=   3.195 deg omega=   3.942 deg chi= -44.500 deg] 
measure for 7.0 seconds; frame angle 0.50 degrees, wavelength=0.71073>
<Phi   scan: start=   0.0; len= 180.0; end= 180.0 at [Counterclockwise Eulerian 
angles: dx= 50.00 mm theta=   0.000 deg omega= 360.000 deg chi=  54.740 deg] 
measure for 1.0 seconds; frame angle 1.00 degrees, wavelength=0.71073>
;
_diffrn_measurement_device 'Four circle Kappa diffractometer'
_diffrn_measurement_device_type 'Bruker D8 QUEST'
_diffrn_measurement_method '\w and \f scans'
_diffrn_measurement_specimen_support 'nylon loop'
_diffrn_radiation_monochromator 'multilayer mirror'
_diffrn_radiation_type MoK\a
_diffrn_radiation_wavelength 0.71073
_diffrn_reflns_av_R_equivalents 0.1223
_diffrn_reflns_av_unetI/netI 0.0561
_diffrn_reflns_Laue_measured_fraction_full 0.999
_diffrn_reflns_Laue_measured_fraction_max 1.000
_diffrn_reflns_limit_h_max 25
_diffrn_reflns_limit_h_min -25
_diffrn_reflns_limit_k_max 37
_diffrn_reflns_limit_k_min -37
_diffrn_reflns_limit_l_max 14
_diffrn_reflns_limit_l_min -14
_diffrn_reflns_number 350520
_diffrn_reflns_point_group_measured_fraction_full 1.000
_diffrn_reflns_point_group_measured_fraction_max 1.000
_diffrn_reflns_reduction_process narrow-frame
_diffrn_reflns_theta_full 25.242
_diffrn_reflns_theta_max 30.034
_diffrn_reflns_theta_min 1.969
_diffrn_source 'microfocus sealed tube'
_diffrn_source_current 1.4
_diffrn_source_target Mo
_diffrn_source_type 'INCOATEC I\mS 3.0'
_diffrn_source_voltage 50
_exptl_absorpt_coefficient_mu 1.254
_exptl_absorpt_correction_T_max 0.93
_exptl_absorpt_correction_T_min 0.898
_exptl_absorpt_correction_type multi-scan
_exptl_absorpt_process_details
;Krause, L., Herbst-Irmer, R., Sheldrick, G. M., Stalke, D. (2015).
"Comparison of silver and molybdenum microfocus X-ray sources for single-crystal
 structure determination"
J. Appl. Cryst. 48, 3-10.
doi:10.1107/S1600576714022985
;
_exptl_crystal_colour 'dark blue'
_exptl_crystal_density_diffrn 1.221
_exptl_crystal_description block
_exptl_crystal_F_000 1912
_exptl_crystal_size_max 0.088
_exptl_crystal_size_mid 0.085
_exptl_crystal_size_min 0.059
_refine_diff_density_max 1.926
_refine_diff_density_min -0.469
_refine_diff_density_rms 0.081
_refine_ls_abs_structure_details
;
 Refined as an inversion twin.
;
_refine_ls_abs_structure_Flack 0.476(14)
_refine_ls_extinction_method none
_refine_ls_goodness_of_fit_ref 1.028
_refine_ls_hydrogen_treatment constr
_refine_ls_matrix_type full
_refine_ls_number_parameters 653
_refine_ls_number_reflns 14485
_refine_ls_number_restraints 180
_refine_ls_restrained_S_all 1.029
_refine_ls_R_factor_all 0.1318
_refine_ls_R_factor_gt 0.0612
_refine_ls_shift/su_max 0.000
_refine_ls_shift/su_mean 0.000
_refine_ls_structure_factor_coef Fsqd
_refine_ls_weighting_details 'w=1/[\s^2^(Fo^2^)+(0.0997P)^2^+0.3888P] where P=(Fo^2^+2Fc^2^)/3'
_refine_ls_weighting_scheme calc
_refine_ls_wR_factor_gt 0.1416
_refine_ls_wR_factor_ref 0.1783
_reflns_Friedel_coverage 0.820
_reflns_Friedel_fraction_full 1.000
_reflns_Friedel_fraction_max 1.000
_reflns_number_gt 8094
_reflns_number_total 14485
_reflns_threshold_expression 'I > 2\s(I)'
_cod_data_source_file d5dt00727e2.cif
_cod_data_source_block Sujit_Co8a_Se_a
_cod_depositor_comments
;
The following automatic conversions were performed:

data item '_exptl_absorpt_correction_type' value 'Multi-Scan' was
changed to 'multi-scan' in accordance with the
/home/data/users/saulius/crontab/automatic-downloads/rss-feeds/RSC/lib/dictionaries/cif_core.dic
dictionary named 'cif_core.dic' version 2.4.2 last updated on
2011-04-26.

Automatic conversion script
Id: cif_fix_values 8170 2020-07-09 18:12:32Z antanas 

 Adding full bibliography for 7718983--7718985.cif.
;
_cod_database_code 7718984
_shelx_shelxl_version_number 2019/3
_shelx_space_group_comment
;
The symmetry employed for this shelxl refinement is uniquely defined
by the following loop, which should always be used as a source of
symmetry information in preference to the above space-group names.
They are only intended as comments.
;
_exptl_bruker_absorpt_correction_t_ratio 0.9535
_bruker_diffrn_measurement_temperature_device 'Oxford Cryostream 1000'
_diffrn_measurement_bruker_total_exposure_time 29460.0
_diffrn_reflns_bruker_av_norm_i 122.412
_diffrn_reflns_bruker_number_gt 136610
_computing_bruker_data_scaling 'SADABS-2016/2 - Bruker AXS area detector scaling and absorption correction'
_geom_details
; All esds (except the esd in the dihedral angle between two l.s. planes)
 are estimated using the full covariance matrix.  The cell esds are taken
 into account individually in the estimation of esds in distances, angles
 and torsion angles; correlations between esds in cell parameters are only
 used when they are defined by crystal symmetry.  An approximate (isotropic)
 treatment of cell esds is used for estimating esds involving l.s. planes.
;

loop_
_space_group_symop_operation_xyz
'x, y, z'
'-x, -y, z'
'-x+1/2, y+1/2, -z'
'x+1/2, -y+1/2, -z'

loop_
_atom_site_label
_atom_site_type_symbol
_atom_site_fract_x
_atom_site_fract_y
_atom_site_fract_z
_atom_site_U_iso_or_equiv
_atom_site_adp_type
_atom_site_occupancy
_atom_site_site_symmetry_order
_atom_site_calc_flag
_atom_site_refinement_flags_posn
_atom_site_refinement_flags_adp
_atom_site_refinement_flags_occupancy
_atom_site_disorder_assembly
_atom_site_disorder_group
Se1 Se 0.26525(4) 0.73135(3) 0.47530(8) 0.0803(3) Uani 1 1 d . . . . .
Co1 Co 0.28070(4) 0.52557(3) 0.86322(8) 0.0553(2) Uani 1 1 d . . . . .
Cl1 Cl 0.28236(18) 0.55606(12) 1.0600(3) 0.1293(10) Uani 1 1 d . . . . .
S2 S 0.18125(8) 0.56096(5) 0.74853(17) 0.0604(4) Uani 1 1 d . . . . .
S3 S 0.37113(9) 0.56479(6) 0.7387(2) 0.0749(5) Uani 1 1 d . . . . .
N1 N 0.3311(2) 0.64892(17) 0.6047(5) 0.0495(11) Uani 1 1 d . . . . .
N2 N 0.2084(2) 0.64690(15) 0.6089(4) 0.0452(10) Uani 1 1 d . . . . .
C1 C 0.4076(3) 0.6662(2) 0.5851(6) 0.0495(12) Uani 1 1 d . . . . .
C2 C 0.4462(3) 0.6499(2) 0.4756(7) 0.0633(15) Uani 1 1 d . . . . .
C3 C 0.5190(4) 0.6676(3) 0.4612(8) 0.0770(19) Uani 1 1 d . . . . .
H3 H 0.546932 0.657280 0.390075 0.092 Uiso 1 1 calc R U . . .
C4 C 0.5508(3) 0.6993(3) 0.5475(8) 0.074(2) Uani 1 1 d . . . . .
H4 H 0.599216 0.711077 0.533623 0.089 Uiso 1 1 calc R U . . .
C5 C 0.5117(4) 0.7141(3) 0.6550(7) 0.0680(17) Uani 1 1 d . . . . .
H5 H 0.534537 0.735141 0.714666 0.082 Uiso 1 1 calc R U . . .
C6 C 0.4380(3) 0.6981(2) 0.6762(7) 0.0586(15) Uani 1 1 d . . . . .
C7 C 0.2679(3) 0.67417(19) 0.5653(5) 0.0508(12) Uani 1 1 d . . . . .
C8 C 0.2337(3) 0.60491(18) 0.6758(5) 0.0469(11) Uani 1 1 d . . . . .
C9 C 0.3127(3) 0.6064(2) 0.6730(6) 0.0517(13) Uani 1 1 d . . . . .
C10 C 0.4118(5) 0.6161(3) 0.3727(9) 0.091(2) Uani 1 1 d . . . . .
H10 H 0.360075 0.608872 0.398854 0.110 Uiso 1 1 calc R U . . .
C11 C 0.4524(8) 0.5669(4) 0.3604(14) 0.149(5) Uani 1 1 d . . . . .
H11A H 0.431513 0.548249 0.289820 0.224 Uiso 1 1 calc R U . . .
H11B H 0.446882 0.548285 0.439046 0.224 Uiso 1 1 calc R U . . .
H11C H 0.504725 0.572887 0.344362 0.224 Uiso 1 1 calc R U . . .
C12 C 0.3951(5) 0.7150(3) 0.7954(7) 0.080(2) Uani 1 1 d . . . . .
H12 H 0.344666 0.700606 0.790206 0.096 Uiso 1 1 calc R U . . .
C13 C 0.4310(8) 0.6955(5) 0.9176(10) 0.139(4) Uani 1 1 d . . . . .
H13A H 0.404729 0.708334 0.991437 0.209 Uiso 1 1 calc R U . . .
H13B H 0.482521 0.705946 0.920943 0.209 Uiso 1 1 calc R U . . .
H13C H 0.428716 0.659742 0.918162 0.209 Uiso 1 1 calc R U . . .
C14 C 0.1307(3) 0.66069(19) 0.5918(5) 0.0472(12) Uani 1 1 d . . . . .
C15 C 0.0968(3) 0.6886(2) 0.6890(6) 0.0539(13) Uani 1 1 d . . . . .
C16 C 0.0213(4) 0.7002(3) 0.6709(7) 0.0680(18) Uani 1 1 d . . . . .
H16 H -0.003956 0.718534 0.733573 0.082 Uiso 1 1 calc R U . . .
C17 C -0.0161(3) 0.6851(3) 0.5624(8) 0.0726(19) Uani 1 1 d . . . . .
H17 H -0.066255 0.693838 0.551850 0.087 Uiso 1 1 calc R U . . .
C18 C 0.0185(4) 0.6576(3) 0.4699(7) 0.0670(16) Uani 1 1 d . . . . .
H18 H -0.008461 0.647221 0.397818 0.080 Uiso 1 1 calc R U . . .
C19 C 0.0945(3) 0.6447(2) 0.4814(6) 0.0522(13) Uani 1 1 d . . . . .
N3 N 0.2474(15) 0.4171(10) 0.798(2) 0.029(4) Uani 0.38(2) 1 d . U P A 1
C20 C 0.299(3) 0.4478(16) 0.842(3) 0.038(7) Uani 0.38(2) 1 d . U P A 1
C21 C 0.278(2) 0.3617(14) 0.819(3) 0.046(6) Uani 0.38(2) 1 d . U P A 1
C22 C 0.3610(15) 0.3720(9) 0.871(3) 0.056(5) Uani 0.38(2) 1 d . U P A 1
H22A H 0.369697 0.353017 0.949050 0.067 Uiso 0.38(2) 1 calc R U P A 1
H22B H 0.397191 0.361324 0.806322 0.067 Uiso 0.38(2) 1 calc R U P A 1
C23 C 0.3703(18) 0.4242(12) 0.896(3) 0.061(7) Uani 0.38(2) 1 d . U P A 1
C30 C 0.189(2) 0.4274(18) 0.737(3) 0.040(7) Uani 0.38(2) 1 d . U P A 1
C31 C 0.189(2) 0.4315(18) 0.606(4) 0.052(8) Uani 0.38(2) 1 d . U P A 1
C32 C 0.1265(17) 0.4408(12) 0.546(3) 0.065(7) Uani 0.38(2) 1 d . U P A 1
H32 H 0.127048 0.443501 0.456428 0.078 Uiso 0.38(2) 1 calc R U P A 1
C33 C 0.061(2) 0.4467(14) 0.609(4) 0.080(10) Uani 0.38(2) 1 d . U P A 1
H33 H 0.018181 0.454737 0.561643 0.096 Uiso 0.38(2) 1 calc R U P A 1
C34 C 0.0543(16) 0.4415(11) 0.740(3) 0.057(7) Uani 0.38(2) 1 d . U P A 1
H34 H 0.007538 0.443947 0.778977 0.068 Uiso 0.38(2) 1 calc R U P A 1
C35 C 0.119(2) 0.4322(14) 0.815(3) 0.036(5) Uani 0.38(2) 1 d . U P A 1
C36 C 0.220(3) 0.3316(18) 0.902(4) 0.104(14) Uani 0.38(2) 1 d . U P A 1
H36A H 0.229782 0.296628 0.894138 0.156 Uiso 0.38(2) 1 calc R U P A 1
H36B H 0.169899 0.338435 0.870434 0.156 Uiso 0.38(2) 1 calc R U P A 1
H36C H 0.223289 0.341469 0.990631 0.156 Uiso 0.38(2) 1 calc R U P A 1
C37 C 0.295(3) 0.3355(18) 0.700(6) 0.093(12) Uani 0.38(2) 1 d . U P A 1
H37A H 0.297857 0.300404 0.717045 0.139 Uiso 0.38(2) 1 calc R U P A 1
H37B H 0.342071 0.347008 0.666559 0.139 Uiso 0.38(2) 1 calc R U P A 1
H37C H 0.256001 0.341843 0.638231 0.139 Uiso 0.38(2) 1 calc R U P A 1
C38 C 0.4292(16) 0.4314(12) 0.784(4) 0.120(11) Uani 0.38(2) 1 d . U P A 1
H38A H 0.468775 0.407380 0.792864 0.180 Uiso 0.38(2) 1 calc R U P A 1
H38B H 0.449838 0.464396 0.787900 0.180 Uiso 0.38(2) 1 calc R U P A 1
H38C H 0.404738 0.426751 0.701909 0.180 Uiso 0.38(2) 1 calc R U P A 1
C39 C 0.4002(17) 0.4498(11) 1.037(3) 0.112(10) Uani 0.38(2) 1 d . U P A 1
H39A H 0.432687 0.426768 1.080724 0.168 Uiso 0.38(2) 1 calc R U P A 1
H39B H 0.357712 0.457074 1.090890 0.168 Uiso 0.38(2) 1 calc R U P A 1
H39C H 0.427066 0.480008 1.019105 0.168 Uiso 0.38(2) 1 calc R U P A 1
N3' N 0.2586(10) 0.4153(7) 0.8322(14) 0.033(3) Uani 0.62(2) 1 d . U P A 2
C20' C 0.2972(16) 0.4522(10) 0.8761(19) 0.041(4) Uani 0.62(2) 1 d . U P A 2
C21' C 0.2818(15) 0.3616(10) 0.8592(19) 0.055(5) Uani 0.62(2) 1 d . U P A 2
C22' C 0.3549(14) 0.3736(9) 0.923(2) 0.094(6) Uani 0.62(2) 1 d . U P A 2
H22C H 0.357497 0.356270 1.005529 0.113 Uiso 0.62(2) 1 calc R U P A 2
H22D H 0.395687 0.361541 0.869637 0.113 Uiso 0.62(2) 1 calc R U P A 2
C23' C 0.3646(12) 0.4279(8) 0.9456(18) 0.061(4) Uani 0.62(2) 1 d . U P A 2
C30' C 0.1805(15) 0.4257(10) 0.770(2) 0.042(5) Uani 0.62(2) 1 d . U P A 2
C31' C 0.1748(15) 0.4304(12) 0.633(3) 0.060(6) Uani 0.62(2) 1 d . U P A 2
C32' C 0.1029(11) 0.4384(8) 0.5787(18) 0.066(4) Uani 0.62(2) 1 d . U P A 2
H32' H 0.097468 0.441132 0.489541 0.079 Uiso 0.62(2) 1 calc R U P A 2
C33' C 0.0431(11) 0.4421(7) 0.655(2) 0.066(4) Uani 0.62(2) 1 d . U P A 2
H33' H -0.004043 0.446702 0.618903 0.080 Uiso 0.62(2) 1 calc R U P A 2
C34' C 0.0503(10) 0.4390(7) 0.7925(17) 0.055(4) Uani 0.62(2) 1 d . U P A 2
H34' H 0.007184 0.441780 0.842722 0.066 Uiso 0.62(2) 1 calc R U P A 2
C35' C 0.1187(17) 0.4320(11) 0.855(2) 0.055(5) Uani 0.62(2) 1 d . U P A 2
C36' C 0.2312(15) 0.3369(8) 0.944(2) 0.076(5) Uani 0.62(2) 1 d . U P A 2
H36D H 0.248090 0.303377 0.958483 0.114 Uiso 0.62(2) 1 calc R U P A 2
H36E H 0.182038 0.336337 0.906445 0.114 Uiso 0.62(2) 1 calc R U P A 2
H36F H 0.229462 0.354342 1.025240 0.114 Uiso 0.62(2) 1 calc R U P A 2
C37' C 0.276(2) 0.3314(15) 0.727(4) 0.100(9) Uani 0.62(2) 1 d . U P A 2
H37D H 0.290301 0.297328 0.742187 0.150 Uiso 0.62(2) 1 calc R U P A 2
H37E H 0.309475 0.345919 0.664818 0.150 Uiso 0.62(2) 1 calc R U P A 2
H37F H 0.225683 0.332675 0.695637 0.150 Uiso 0.62(2) 1 calc R U P A 2
C38' C 0.4362(7) 0.4505(6) 0.904(3) 0.115(7) Uani 0.62(2) 1 d . U P A 2
H38D H 0.476311 0.438046 0.956634 0.172 Uiso 0.62(2) 1 calc R U P A 2
H38E H 0.433277 0.486068 0.912461 0.172 Uiso 0.62(2) 1 calc R U P A 2
H38F H 0.445574 0.442078 0.815014 0.172 Uiso 0.62(2) 1 calc R U P A 2
C39' C 0.3517(13) 0.4317(7) 1.0820(16) 0.110(6) Uani 0.62(2) 1 d . U P A 2
H39D H 0.387527 0.411393 1.127222 0.165 Uiso 0.62(2) 1 calc R U P A 2
H39E H 0.301877 0.420350 1.101604 0.165 Uiso 0.62(2) 1 calc R U P A 2
H39F H 0.357107 0.465739 1.108671 0.165 Uiso 0.62(2) 1 calc R U P A 2
C24 C 0.4089(9) 0.6411(6) 0.2436(11) 0.154(6) Uani 1 1 d . . . . .
H24A H 0.388860 0.618458 0.180687 0.231 Uiso 1 1 calc R U . . .
H24B H 0.458565 0.650978 0.218502 0.231 Uiso 1 1 calc R U . . .
H24C H 0.377312 0.670052 0.248926 0.231 Uiso 1 1 calc R U . . .
C25 C 0.3862(8) 0.7718(4) 0.7935(13) 0.135(4) Uani 1 1 d . . . . .
H25A H 0.358352 0.782214 0.868154 0.203 Uiso 1 1 calc R U . . .
H25B H 0.359920 0.781561 0.716631 0.203 Uiso 1 1 calc R U . . .
H25C H 0.434903 0.787111 0.794569 0.203 Uiso 1 1 calc R U . . .
C26 C 0.1386(5) 0.7079(3) 0.8052(7) 0.0726(18) Uani 1 1 d . . . . .
H26 H 0.190237 0.695605 0.799085 0.087 Uiso 1 1 calc R U . . .
C27 C 0.1422(7) 0.7644(3) 0.8054(11) 0.119(3) Uani 1 1 d . . . . .
H27A H 0.170852 0.775490 0.878544 0.179 Uiso 1 1 calc R U . . .
H27B H 0.092275 0.777735 0.810647 0.179 Uiso 1 1 calc R U . . .
H27C H 0.165668 0.775724 0.727252 0.179 Uiso 1 1 calc R U . . .
C28 C 0.1313(4) 0.6154(3) 0.3764(7) 0.0715(17) Uani 1 1 d . . . . .
H28 H 0.183618 0.610043 0.402022 0.086 Uiso 1 1 calc R U . . .
C29 C 0.0964(7) 0.5647(3) 0.3552(9) 0.111(3) Uani 1 1 d . . . . .
H29A H 0.126126 0.546210 0.294518 0.166 Uiso 1 1 calc R U . . .
H29B H 0.046492 0.568693 0.321812 0.166 Uiso 1 1 calc R U . . .
H29C H 0.094402 0.547060 0.435860 0.166 Uiso 1 1 calc R U . . .
C40 C 0.1071(8) 0.6892(5) 0.9288(9) 0.131(4) Uani 1 1 d . . . . .
H40A H 0.137752 0.700355 0.999321 0.197 Uiso 1 1 calc R U . . .
H40B H 0.106138 0.653400 0.927464 0.197 Uiso 1 1 calc R U . . .
H40C H 0.056955 0.701613 0.939464 0.197 Uiso 1 1 calc R U . . .
C41 C 0.1321(7) 0.6440(4) 0.2477(8) 0.114(3) Uani 1 1 d . . . . .
H41A H 0.159505 0.625174 0.184452 0.170 Uiso 1 1 calc R U . . .
H41B H 0.155693 0.675761 0.259961 0.170 Uiso 1 1 calc R U . . .
H41C H 0.081488 0.648795 0.218343 0.170 Uiso 1 1 calc R U . . .
C42 C 0.2500(5) 0.4290(3) 0.5360(7) 0.090(2) Uani 1 1 d . . . . .
H42 H 0.292196 0.419668 0.591720 0.134 Uiso 1 1 calc R U . A 1
C43 C 0.2658(7) 0.4806(4) 0.4764(9) 0.114(3) Uani 1 1 d . . . . .
H43A H 0.311186 0.479136 0.426439 0.171 Uiso 1 1 calc R U . . .
H43B H 0.271424 0.504745 0.544179 0.171 Uiso 1 1 calc R U . . .
H43C H 0.224794 0.489989 0.421499 0.171 Uiso 1 1 calc R U . . .
C44 C 0.1211(4) 0.4320(3) 0.9817(8) 0.0743(19) Uani 1 1 d . . . . .
H44 H 0.171217 0.421389 1.008910 0.111 Uiso 1 1 calc R U . A 1
C45 C 0.0645(5) 0.3957(4) 1.0381(12) 0.117(3) Uani 1 1 d . . . . .
H45A H 0.070671 0.394081 1.130234 0.176 Uiso 1 1 calc R U . . .
H45B H 0.072408 0.363218 1.001589 0.176 Uiso 1 1 calc R U . . .
H45C H 0.014552 0.406754 1.018247 0.176 Uiso 1 1 calc R U . . .
C46 C 0.2433(8) 0.3907(4) 0.4253(10) 0.136(5) Uani 1 1 d . . . . .
H46A H 0.285592 0.393988 0.368417 0.205 Uiso 1 1 calc R U . . .
H46B H 0.197888 0.396750 0.377792 0.205 Uiso 1 1 calc R U . . .
H46C H 0.242204 0.357693 0.460695 0.205 Uiso 1 1 calc R U . . .
C47 C 0.1074(5) 0.4840(3) 1.0359(9) 0.097(2) Uani 1 1 d . . . . .
H47A H 0.095587 0.481633 1.126270 0.145 Uiso 1 1 calc R U . . .
H47B H 0.066257 0.499240 0.990884 0.145 Uiso 1 1 calc R U . . .
H47C H 0.151708 0.503882 1.024833 0.145 Uiso 1 1 calc R U . . .

loop_
_atom_site_aniso_label
_atom_site_aniso_U_11
_atom_site_aniso_U_22
_atom_site_aniso_U_33
_atom_site_aniso_U_23
_atom_site_aniso_U_13
_atom_site_aniso_U_12
Se1 0.0631(4) 0.0647(4) 0.1131(6) 0.0492(4) -0.0014(4) 0.0003(3)
Co1 0.0551(4) 0.0399(4) 0.0711(5) 0.0071(3) -0.0116(4) -0.0040(3)
Cl1 0.1274(19) 0.147(2) 0.1140(17) -0.0597(17) -0.0320(16) 0.0068(18)
S2 0.0454(7) 0.0497(7) 0.0861(10) 0.0215(7) -0.0052(7) -0.0073(6)
S3 0.0462(7) 0.0584(9) 0.1202(15) 0.0384(10) -0.0082(8) 0.0011(6)
N1 0.042(2) 0.044(2) 0.063(3) 0.014(2) -0.0024(19) 0.0015(18)
N2 0.041(2) 0.037(2) 0.057(3) 0.0089(18) -0.0037(18) 0.0015(16)
C1 0.041(3) 0.046(3) 0.061(3) 0.010(2) -0.002(2) 0.001(2)
C2 0.063(3) 0.059(3) 0.068(4) 0.011(3) 0.004(3) 0.001(3)
C3 0.055(4) 0.085(5) 0.090(5) 0.019(4) 0.017(4) -0.001(3)
C4 0.044(3) 0.086(5) 0.094(5) 0.030(4) -0.002(3) -0.012(3)
C5 0.056(3) 0.068(4) 0.080(4) 0.014(3) -0.011(3) -0.012(3)
C6 0.056(3) 0.053(3) 0.066(4) 0.011(3) -0.005(3) -0.002(3)
C7 0.050(3) 0.046(3) 0.056(3) 0.014(2) -0.001(2) -0.003(2)
C8 0.049(3) 0.039(2) 0.053(3) 0.008(2) -0.004(2) -0.003(2)
C9 0.043(3) 0.040(3) 0.071(4) 0.015(2) -0.004(2) -0.002(2)
C10 0.091(5) 0.092(5) 0.091(6) -0.009(5) 0.017(5) -0.017(4)
C11 0.197(13) 0.086(7) 0.164(11) -0.044(8) 0.053(10) -0.020(7)
C12 0.085(5) 0.081(5) 0.074(5) -0.014(4) 0.008(4) -0.017(4)
C13 0.177(12) 0.159(11) 0.082(7) 0.009(7) 0.003(7) 0.019(9)
C14 0.046(3) 0.040(3) 0.055(3) 0.014(2) 0.001(2) -0.001(2)
C15 0.052(3) 0.053(3) 0.056(3) 0.008(3) 0.003(3) 0.001(2)
C16 0.058(4) 0.060(4) 0.086(5) 0.001(3) 0.009(3) 0.007(3)
C17 0.041(3) 0.072(4) 0.104(6) 0.013(4) -0.001(3) 0.002(3)
C18 0.061(4) 0.066(4) 0.075(4) 0.007(3) -0.013(3) -0.007(3)
C19 0.047(3) 0.055(3) 0.054(3) 0.011(3) -0.006(3) 0.002(2)
N3 0.034(8) 0.027(6) 0.025(9) 0.007(6) -0.020(7) 0.000(5)
C20 0.038(9) 0.035(8) 0.042(13) 0.001(10) -0.007(10) 0.000(7)
C21 0.050(9) 0.035(8) 0.053(13) 0.010(10) -0.011(10) -0.002(7)
C22 0.056(9) 0.045(8) 0.067(11) 0.001(8) -0.006(9) 0.015(6)
C23 0.047(10) 0.057(10) 0.079(14) -0.004(11) -0.017(10) 0.001(7)
C30 0.043(10) 0.043(9) 0.034(13) -0.003(10) 0.008(10) -0.006(7)
C31 0.057(14) 0.053(10) 0.045(13) -0.006(9) -0.007(10) 0.001(10)
C32 0.068(12) 0.061(9) 0.067(12) -0.009(9) -0.008(10) 0.004(9)
C33 0.071(14) 0.086(13) 0.082(15) -0.003(11) -0.011(11) -0.004(10)
C34 0.043(8) 0.070(10) 0.057(13) 0.002(11) -0.010(10) -0.002(7)
C35 0.036(9) 0.032(7) 0.041(11) -0.002(9) 0.002(9) -0.002(6)
C36 0.13(3) 0.058(14) 0.12(3) -0.014(15) 0.041(19) -0.011(15)
C37 0.12(2) 0.041(14) 0.12(2) -0.022(15) 0.031(18) 0.025(14)
C38 0.076(13) 0.107(18) 0.18(2) 0.021(17) 0.039(15) 0.016(12)
C39 0.084(15) 0.110(17) 0.14(2) 0.025(16) -0.044(16) -0.010(13)
N3' 0.035(6) 0.038(4) 0.027(6) 0.007(5) -0.015(5) 0.010(4)
C20' 0.040(6) 0.048(8) 0.036(8) 0.005(6) 0.005(6) -0.003(5)
C21' 0.059(8) 0.048(6) 0.059(10) 0.007(8) 0.000(8) 0.011(5)
C22' 0.084(9) 0.085(9) 0.113(12) 0.025(10) -0.018(10) 0.004(7)
C23' 0.058(7) 0.059(7) 0.065(9) 0.010(7) -0.005(7) 0.007(5)
C30' 0.048(9) 0.037(5) 0.042(10) -0.002(7) 0.003(7) -0.001(5)
C31' 0.059(9) 0.058(7) 0.063(12) -0.008(8) 0.005(8) -0.002(6)
C32' 0.058(9) 0.074(7) 0.064(8) -0.014(6) 0.004(7) -0.001(7)
C33' 0.064(8) 0.070(7) 0.065(9) -0.001(7) -0.015(8) 0.000(6)
C34' 0.047(6) 0.062(7) 0.056(8) -0.017(7) -0.004(6) 0.003(5)
C35' 0.053(7) 0.052(7) 0.059(11) -0.009(9) -0.004(9) -0.003(5)
C36' 0.086(9) 0.043(8) 0.099(13) 0.028(9) 0.002(10) 0.003(7)
C37' 0.129(18) 0.062(10) 0.109(15) -0.005(10) 0.030(14) 0.016(12)
C38' 0.040(6) 0.095(10) 0.21(2) 0.014(11) -0.022(9) 0.000(6)
C39' 0.129(14) 0.108(12) 0.095(10) 0.030(9) -0.038(9) 0.017(10)
C24 0.166(12) 0.206(15) 0.090(7) 0.006(9) -0.018(7) -0.051(11)
C25 0.169(11) 0.089(6) 0.148(9) -0.031(7) 0.047(9) 0.002(7)
C26 0.083(5) 0.077(4) 0.058(4) -0.005(3) -0.002(3) 0.014(3)
C27 0.163(10) 0.089(6) 0.106(6) -0.024(6) -0.034(7) -0.013(6)
C28 0.067(4) 0.088(5) 0.060(4) -0.004(4) -0.006(3) 0.012(3)
C29 0.157(9) 0.085(6) 0.091(6) -0.026(5) 0.012(6) -0.001(6)
C40 0.195(12) 0.139(9) 0.060(5) 0.002(5) -0.005(6) -0.011(9)
C41 0.139(9) 0.136(9) 0.065(5) 0.010(5) 0.010(5) 0.013(7)
C42 0.128(7) 0.071(4) 0.069(4) -0.015(3) -0.011(5) 0.008(4)
C43 0.142(8) 0.111(7) 0.089(5) 0.011(5) 0.011(6) -0.011(6)
C44 0.051(3) 0.075(4) 0.098(6) 0.008(4) 0.009(3) 0.001(3)
C45 0.080(5) 0.116(7) 0.154(9) 0.023(7) 0.036(6) -0.007(5)
C46 0.214(14) 0.106(7) 0.089(6) -0.036(5) -0.003(7) 0.025(8)
C47 0.083(5) 0.099(6) 0.107(6) -0.019(5) 0.011(5) -0.005(4)

loop_
_atom_type_symbol
_atom_type_description
_atom_type_scat_dispersion_real
_atom_type_scat_dispersion_imag
_atom_type_scat_source
C C 0.0033 0.0016 'International Tables Vol C Tables 4.2.6.8 and 6.1.1.4'
H H 0.0000 0.0000 'International Tables Vol C Tables 4.2.6.8 and 6.1.1.4'
Cl Cl 0.1484 0.1585 'International Tables Vol C Tables 4.2.6.8 and 6.1.1.4'
Co Co 0.3494 0.9721 'International Tables Vol C Tables 4.2.6.8 and 6.1.1.4'
N N 0.0061 0.0033 'International Tables Vol C Tables 4.2.6.8 and 6.1.1.4'
S S 0.1246 0.1234 'International Tables Vol C Tables 4.2.6.8 and 6.1.1.4'
Se Se -0.0929 2.2259 'International Tables Vol C Tables 4.2.6.8 and 6.1.1.4'

loop_
_exptl_crystal_face_index_h
_exptl_crystal_face_index_k
_exptl_crystal_face_index_l
_exptl_crystal_face_perp_dist
-5 1 2 0.028
-5 1 -1 0.029
-4 5 5 0.039
-4 0 5 0.029
-4 2 3 0.028
-2 3 5 0.035
-1 -3 5 0.022
-1 -5 4 0.028
0 3 5 0.032
0 1 -2 0.042
0 -1 2 0.021
1 5 -5 0.045
1 0 1 0.018
2 -3 -5 0.029
2 -1 -5 0.026
2 -1 -2 0.022
2 1 5 0.027
3 -3 -4 0.026
3 -2 -2 0.022
4 1 0 0.015

loop_
_geom_angle_atom_site_label_1
_geom_angle_atom_site_label_2
_geom_angle_atom_site_label_3
_geom_angle
_geom_angle_site_symmetry_1
_geom_angle_site_symmetry_3
_geom_angle_publ_flag
C20' Co1 Cl1 107.7(6) . . ?
C20 Co1 Cl1 117.3(9) . . ?
C20' Co1 S3 112.5(7) . . ?
C20 Co1 S3 106.3(11) . . ?
Cl1 Co1 S3 109.70(11) . . ?
C20' Co1 S2 123.2(8) . . ?
C20 Co1 S2 117.8(11) . . ?
Cl1 Co1 S2 109.26(10) . . ?
S3 Co1 S2 93.48(6) . . ?
C8 S2 Co1 95.19(18) . . ?
C9 S3 Co1 95.5(2) . . ?
C7 N1 C9 111.3(4) . . ?
C7 N1 C1 124.6(4) . . ?
C9 N1 C1 123.9(4) . . ?
C7 N2 C8 110.1(4) . . ?
C7 N2 C14 124.6(4) . . ?
C8 N2 C14 125.3(4) . . ?
C6 C1 C2 123.7(5) . . ?
C6 C1 N1 117.9(5) . . ?
C2 C1 N1 118.4(5) . . ?
C3 C2 C1 116.1(7) . . ?
C3 C2 C10 120.2(7) . . ?
C1 C2 C10 123.7(6) . . ?
C4 C3 C2 122.2(7) . . ?
C3 C4 C5 120.2(6) . . ?
C4 C5 C6 121.0(7) . . ?
C1 C6 C5 116.7(6) . . ?
C1 C6 C12 122.8(6) . . ?
C5 C6 C12 120.5(6) . . ?
N2 C7 N1 105.9(4) . . ?
N2 C7 Se1 127.5(4) . . ?
N1 C7 Se1 126.6(4) . . ?
N2 C8 C9 106.8(5) . . ?
N2 C8 S2 127.4(4) . . ?
C9 C8 S2 125.8(4) . . ?
N1 C9 C8 105.8(5) . . ?
N1 C9 S3 127.7(4) . . ?
C8 C9 S3 126.5(4) . . ?
C24 C10 C11 109.5(10) . . ?
C24 C10 C2 111.6(8) . . ?
C11 C10 C2 112.7(9) . . ?
C13 C12 C6 111.2(7) . . ?
C13 C12 C25 113.6(9) . . ?
C6 C12 C25 109.8(7) . . ?
C19 C14 C15 124.2(5) . . ?
C19 C14 N2 118.0(5) . . ?
C15 C14 N2 117.8(5) . . ?
C14 C15 C16 116.2(6) . . ?
C14 C15 C26 123.2(5) . . ?
C16 C15 C26 120.5(6) . . ?
C17 C16 C15 121.0(6) . . ?
C18 C17 C16 121.2(6) . . ?
C17 C18 C19 120.9(6) . . ?
C14 C19 C18 116.4(6) . . ?
C14 C19 C28 124.1(5) . . ?
C18 C19 C28 119.5(6) . . ?
C30 N3 C20 128(3) . . ?
C30 N3 C21 124(3) . . ?
C20 N3 C21 107(3) . . ?
N3 C20 C23 117(3) . . ?
N3 C20 Co1 123(3) . . ?
C23 C20 Co1 120(3) . . ?
C37 C21 C36 110(3) . . ?
C37 C21 C22 100(4) . . ?
C36 C21 C22 122(3) . . ?
C37 C21 N3 114(3) . . ?
C36 C21 N3 109(3) . . ?
C22 C21 N3 102(2) . . ?
C23 C22 C21 110(2) . . ?
C22 C23 C20 104(3) . . ?
C22 C23 C38 93(2) . . ?
C20 C23 C38 103(3) . . ?
C22 C23 C39 126(3) . . ?
C20 C23 C39 114(2) . . ?
C38 C23 C39 112(3) . . ?
N3 C30 C31 121(4) . . ?
N3 C30 C35 116(3) . . ?
C31 C30 C35 123(4) . . ?
C32 C31 C42 117(3) . . ?
C32 C31 C30 119(4) . . ?
C42 C31 C30 124(4) . . ?
C31 C32 C33 122(3) . . ?
C32 C33 C34 123(3) . . ?
C33 C34 C35 120(3) . . ?
C34 C35 C30 113(3) . . ?
C34 C35 C44 125(3) . . ?
C30 C35 C44 122(3) . . ?
C20' N3' C21' 121.1(19) . . ?
C20' N3' C30' 119(2) . . ?
C21' N3' C30' 119.1(19) . . ?
N3' C20' C23' 105(2) . . ?
N3' C20' Co1 131(2) . . ?
C23' C20' Co1 124.2(18) . . ?
C36' C21' C22' 112.1(18) . . ?
C36' C21' N3' 112(2) . . ?
C22' C21' N3' 96.6(19) . . ?
C36' C21' C37' 105(2) . . ?
C22' C21' C37' 123(2) . . ?
N3' C21' C37' 108.0(19) . . ?
C23' C22' C21' 112.3(19) . . ?
C39' C23' C38' 113(2) . . ?
C39' C23' C22' 101.7(17) . . ?
C38' C23' C22' 117.2(18) . . ?
C39' C23' C20' 107.7(16) . . ?
C38' C23' C20' 111.2(17) . . ?
C22' C23' C20' 104.6(18) . . ?
C35' C30' C31' 123(2) . . ?
C35' C30' N3' 117.7(17) . . ?
C31' C30' N3' 119(2) . . ?
C32' C31' C30' 118(2) . . ?
C32' C31' C42 119(2) . . ?
C30' C31' C42 123(2) . . ?
C33' C32' C31' 119.8(18) . . ?
C32' C33' C34' 121.1(17) . . ?
C35' C34' C33' 123.0(17) . . ?
C44 C35' C34' 119(2) . . ?
C44 C35' C30' 126(2) . . ?
C34' C35' C30' 114.5(18) . . ?
C40 C26 C15 112.6(7) . . ?
C40 C26 C27 110.7(8) . . ?
C15 C26 C27 111.4(7) . . ?
C19 C28 C29 113.5(7) . . ?
C19 C28 C41 111.8(6) . . ?
C29 C28 C41 109.1(7) . . ?
C31 C42 C43 109(2) . . ?
C31 C42 C46 112(2) . . ?
C43 C42 C46 108.4(7) . . ?
C43 C42 C31' 111.5(13) . . ?
C46 C42 C31' 113.5(13) . . ?
C35' C44 C45 111.3(15) . . ?
C35' C44 C47 111.3(14) . . ?
C45 C44 C47 109.9(7) . . ?
C45 C44 C35 111.9(14) . . ?
C47 C44 C35 111.3(13) . . ?

loop_
_geom_bond_atom_site_label_1
_geom_bond_atom_site_label_2
_geom_bond_distance
_geom_bond_site_symmetry_2
_geom_bond_publ_flag
Se1 C7 1.796(5) . ?
Co1 C20' 1.99(3) . ?
Co1 C20 2.12(4) . ?
Co1 Cl1 2.194(2) . ?
Co1 S3 2.3160(19) . ?
Co1 S2 2.3345(16) . ?
S2 C8 1.683(5) . ?
S3 C9 1.672(5) . ?
N1 C7 1.375(7) . ?
N1 C9 1.381(7) . ?
N1 C1 1.455(7) . ?
N2 C7 1.365(7) . ?
N2 C8 1.397(6) . ?
N2 C14 1.443(7) . ?
C1 C6 1.383(9) . ?
C1 C2 1.395(9) . ?
C2 C3 1.389(9) . ?
C2 C10 1.528(11) . ?
C3 C4 1.358(11) . ?
C4 C5 1.370(11) . ?
C5 C6 1.401(9) . ?
C6 C12 1.520(10) . ?
C8 C9 1.407(7) . ?
C10 C24 1.496(15) . ?
C10 C11 1.511(14) . ?
C12 C13 1.511(14) . ?
C12 C25 1.531(12) . ?
C14 C19 1.381(8) . ?
C14 C15 1.392(8) . ?
C15 C16 1.393(9) . ?
C15 C26 1.505(10) . ?
C16 C17 1.367(10) . ?
C17 C18 1.357(10) . ?
C18 C19 1.402(8) . ?
C19 C28 1.492(9) . ?
N3 C30 1.26(5) . ?
N3 C20 1.32(5) . ?
N3 C21 1.60(5) . ?
C20 C23 1.52(5) . ?
C21 C37 1.45(6) . ?
C21 C36 1.57(6) . ?
C21 C22 1.59(5) . ?
C22 C23 1.44(4) . ?
C23 C38 1.58(4) . ?
C23 C39 1.69(4) . ?
C30 C31 1.36(5) . ?
C30 C35 1.49(5) . ?
C31 C32 1.30(5) . ?
C31 C42 1.31(4) . ?
C32 C33 1.35(4) . ?
C33 C34 1.36(4) . ?
C34 C35 1.42(5) . ?
C35 C44 1.72(3) . ?
N3' C20' 1.29(3) . ?
N3' C21' 1.52(3) . ?
N3' C30' 1.56(3) . ?
C20' C23' 1.54(3) . ?
C21' C36' 1.42(4) . ?
C21' C22' 1.50(4) . ?
C21' C37' 1.59(4) . ?
C22' C23' 1.49(3) . ?
C23' C39' 1.43(2) . ?
C23' C38' 1.48(3) . ?
C30' C35' 1.41(3) . ?
C30' C31' 1.43(3) . ?
C31' C32' 1.42(3) . ?
C31' C42 1.68(3) . ?
C32' C33' 1.33(2) . ?
C33' C34' 1.43(2) . ?
C34' C35' 1.39(3) . ?
C35' C44 1.32(2) . ?
C26 C40 1.484(13) . ?
C26 C27 1.518(12) . ?
C28 C29 1.511(11) . ?
C28 C41 1.536(12) . ?
C42 C43 1.540(12) . ?
C42 C46 1.544(11) . ?
C44 C45 1.520(11) . ?
C44 C47 1.522(11) . ?
